data_2227991
loop_
_publ_author_name
'Wang, Li-Ying'
'Xie, Yong-Sheng'
'Wu, Ren-Min'
'Zuo, Hua'

_publ_section_title
;
 4-(<i>o</i>-Tolylamino)benzaldehyde
;
_journal_coeditor_code SI2297
_journal_issue 11
_journal_name_full 'Acta Crystallographica Section E'
_journal_page_first o2827
_journal_paper_doi 10.1107/S1600536810040626
_journal_volume 66
_journal_year 2010
_chemical_formula_iupac 'C14 H13 N O'
_chemical_formula_moiety 'C14 H13 N O'
_chemical_formula_sum 'C14 H13 N O'
_chemical_formula_weight 211.25
_chemical_name_systematic
;
4-(<i>o</i>-Tolylamino)benzaldehyde
;
_space_group_IT_number 29
_symmetry_cell_setting orthorhombic
_symmetry_space_group_name_Hall 'P 2c -2ac'
_symmetry_space_group_name_H-M 'P c a 21'
_atom_sites_solution_hydrogens geom
_atom_sites_solution_primary direct
_atom_sites_solution_secondary difmap
_audit_creation_method SHELXL-97
_cell_angle_alpha 90.00
_cell_angle_beta 90.00
_cell_angle_gamma 90.00
_cell_formula_units_Z 4
_cell_length_a 14.193(10)
_cell_length_b 10.699(10)
_cell_length_c 7.677(6)
_cell_measurement_reflns_used 2572
_cell_measurement_temperature 273(2)
_cell_measurement_theta_max 26.61
_cell_measurement_theta_min 2.38
_cell_volume 1165.8(16)
_computing_cell_refinement 'SAINT (Bruker, 2004)'
_computing_data_collection 'SMART (Bruker, 2004)'
_computing_data_reduction 'SAINT (Bruker, 2004)'
_computing_molecular_graphics 'SHELXTL (Sheldrick, 2008)'
_computing_publication_material 'SHELXL97 (Sheldrick, 2008)'
_computing_structure_refinement 'SHELXL97 (Sheldrick, 2008)'
_computing_structure_solution 'SHELXS97 (Sheldrick, 2008)'
_diffrn_ambient_temperature 273(2)
_diffrn_measured_fraction_theta_full 0.980
_diffrn_measured_fraction_theta_max 0.980
_diffrn_measurement_device_type 'Bruker SMART CCD area-detector'
_diffrn_measurement_method 'phi and omega scans'
_diffrn_radiation_monochromator graphite
_diffrn_radiation_source 'fine-focus sealed tube'
_diffrn_radiation_type MoK\a
_diffrn_radiation_wavelength 0.71073
_diffrn_reflns_av_R_equivalents 0.0326
_diffrn_reflns_av_sigmaI/netI 0.0279
_diffrn_reflns_limit_h_max 14
_diffrn_reflns_limit_h_min -18
_diffrn_reflns_limit_k_max 13
_diffrn_reflns_limit_k_min -13
_diffrn_reflns_limit_l_max 9
_diffrn_reflns_limit_l_min -6
_diffrn_reflns_number 6127
_diffrn_reflns_theta_full 27.43
_diffrn_reflns_theta_max 27.43
_diffrn_reflns_theta_min 1.90
_exptl_absorpt_coefficient_mu 0.076
_exptl_absorpt_correction_type none
_exptl_crystal_colour brown
_exptl_crystal_density_diffrn 1.204
_exptl_crystal_density_method 'not measured'
_exptl_crystal_description plate
_exptl_crystal_F_000 448
_exptl_crystal_size_max 0.20
_exptl_crystal_size_mid 0.15
_exptl_crystal_size_min 0.05
_refine_diff_density_max 0.223
_refine_diff_density_min -0.209
_refine_ls_extinction_method none
_refine_ls_goodness_of_fit_ref 1.058
_refine_ls_hydrogen_treatment mixed
_refine_ls_matrix_type full
_refine_ls_number_parameters 153
_refine_ls_number_reflns 1397
_refine_ls_number_restraints 1
_refine_ls_restrained_S_all 1.058
_refine_ls_R_factor_all 0.0608
_refine_ls_R_factor_gt 0.0500
_refine_ls_shift/su_max 0.000
_refine_ls_shift/su_mean 0.000
_refine_ls_structure_factor_coef Fsqd
_refine_ls_weighting_details 'w=1/[\s^2^(Fo^2^)+(0.1027P)^2^+0.0736P] where P=(Fo^2^+2Fc^2^)/3'
_refine_ls_weighting_scheme calc
_refine_ls_wR_factor_gt 0.1468
_refine_ls_wR_factor_ref 0.1570
_reflns_number_gt 1140
_reflns_number_total 1397
_reflns_threshold_expression I>2sigma(I)
_cod_data_source_file si2297.cif
_cod_data_source_block I
_cod_original_cell_volume 1165.9(16)
_cod_database_code 2227991
_cod_database_fobs_code 2227991

loop_
_symmetry_equiv_pos_as_xyz
'x, y, z'
'-x, -y, z+1/2'
'x+1/2, -y, z'
'-x+1/2, y, z+1/2'

loop_
_atom_site_type_symbol
_atom_site_label
_atom_site_fract_x
_atom_site_fract_y
_atom_site_fract_z
_atom_site_U_iso_or_equiv
_atom_site_adp_type
_atom_site_calc_flag
_atom_site_refinement_flags
_atom_site_occupancy
_atom_site_disorder_assembly
_atom_site_disorder_group
C C6 1.07328(19) 0.7362(2) 0.3779(5) 0.0546(7) Uani d . 1 . .
H H6 1.0775 0.8092 0.4432 0.066 Uiso calc R 1 . .
C C5 0.99125(16) 0.7114(2) 0.2798(4) 0.0476(6) Uani d . 1 . .
N N1 0.91447(16) 0.7907(2) 0.2760(4) 0.0567(7) Uani d . 1 . .
C C8 0.91320(18) 0.9212(2) 0.3158(4) 0.0496(7) Uani d . 1 . .
C C4 0.98692(19) 0.5966(2) 0.1871(5) 0.0534(7) Uani d . 1 . .
H H4 0.9324 0.5758 0.1265 0.064 Uiso calc R 1 . .
C C3 1.0628(2) 0.5154(2) 0.1858(5) 0.0548(7) Uani d . 1 . .
H H3 1.0591 0.4418 0.1217 0.066 Uiso calc R 1 . .
C C2 1.14506(19) 0.5424(2) 0.2797(5) 0.0531(7) Uani d . 1 . .
C C13 0.83034(19) 0.9730(2) 0.3886(5) 0.0557(7) Uani d . 1 . .
O O1 1.23816(19) 0.36802(18) 0.1876(6) 0.0897(10) Uani d . 1 . .
C C1 1.2296(2) 0.4612(3) 0.2747(6) 0.0660(9) Uani d . 1 . .
C C7 1.1475(2) 0.6520(2) 0.3770(5) 0.0581(8) Uani d . 1 . .
H H7 1.2006 0.6694 0.4437 0.070 Uiso calc R 1 . .
C C9 0.9897(2) 0.9981(3) 0.2718(5) 0.0577(7) Uani d . 1 . .
H H9 1.0431 0.9638 0.2204 0.069 Uiso calc R 1 . .
C C14 0.7450(3) 0.8922(3) 0.4262(8) 0.0821(11) Uani d . 1 . .
H H14A 0.7589 0.8069 0.3968 0.123 Uiso calc R 1 . .
H H14B 0.6926 0.9208 0.3580 0.123 Uiso calc R 1 . .
H H14C 0.7295 0.8976 0.5477 0.123 Uiso calc R 1 . .
C C12 0.8298(3) 1.1013(3) 0.4195(6) 0.0742(10) Uani d . 1 . .
H H12 0.7765 1.1371 0.4693 0.089 Uiso calc R 1 . .
C C10 0.9854(2) 1.1256(3) 0.3053(7) 0.0728(11) Uani d . 1 . .
H H10 1.0365 1.1764 0.2781 0.087 Uiso calc R 1 . .
C C11 0.9052(3) 1.1773(3) 0.3790(7) 0.0814(12) Uani d . 1 . .
H H11 0.9023 1.2627 0.4011 0.098 Uiso calc R 1 . .
H H1A 1.286(2) 0.483(3) 0.339(5) 0.063(9) Uiso d . 1 . .
H H1 0.869(3) 0.755(3) 0.244(5) 0.070(11) Uiso d . 1 . .

loop_
_atom_site_aniso_label
_atom_site_aniso_U_11
_atom_site_aniso_U_22
_atom_site_aniso_U_33
_atom_site_aniso_U_12
_atom_site_aniso_U_13
_atom_site_aniso_U_23
C6 0.0502(14) 0.0407(13) 0.0730(19) 0.0008(10) -0.0053(14) -0.0097(14)
C5 0.0395(11) 0.0388(12) 0.0645(17) -0.0005(9) 0.0042(12) -0.0001(14)
N1 0.0375(10) 0.0445(11) 0.0881(19) -0.0002(9) -0.0052(12) -0.0093(14)
C8 0.0417(12) 0.0427(13) 0.0645(18) 0.0050(10) -0.0062(12) -0.0031(13)
C4 0.0441(12) 0.0446(12) 0.0716(19) -0.0062(10) -0.0046(14) -0.0073(15)
C3 0.0586(15) 0.0355(11) 0.0704(18) -0.0036(11) 0.0043(15) -0.0069(15)
C2 0.0487(13) 0.0375(11) 0.0730(19) 0.0034(10) 0.0040(14) 0.0039(14)
C13 0.0469(14) 0.0554(15) 0.0646(18) 0.0144(11) -0.0045(14) 0.0001(15)
O1 0.0794(16) 0.0617(12) 0.128(3) 0.0276(12) -0.0038(18) -0.0164(18)
C1 0.0559(17) 0.0496(15) 0.093(3) 0.0101(13) -0.0029(18) 0.0025(19)
C7 0.0478(14) 0.0446(13) 0.082(2) 0.0010(11) -0.0105(15) -0.0024(15)
C9 0.0470(13) 0.0486(13) 0.077(2) 0.0005(10) -0.0054(15) 0.0012(16)
C14 0.0541(16) 0.090(2) 0.102(3) 0.0158(18) 0.0239(18) 0.008(2)
C12 0.0644(19) 0.0643(18) 0.094(3) 0.0275(15) -0.0133(19) -0.015(2)
C10 0.0631(17) 0.0484(15) 0.107(3) -0.0040(13) -0.022(2) 0.006(2)
C11 0.083(2) 0.0442(15) 0.117(3) 0.0170(17) -0.035(2) -0.010(2)

loop_
_atom_type_symbol
_atom_type_description
_atom_type_scat_dispersion_real
_atom_type_scat_dispersion_imag
_atom_type_scat_source
C C 0.0033 0.0016 'International Tables Vol C Tables 4.2.6.8 and 6.1.1.4'
H H 0.0000 0.0000 'International Tables Vol C Tables 4.2.6.8 and 6.1.1.4'
N N 0.0061 0.0033 'International Tables Vol C Tables 4.2.6.8 and 6.1.1.4'
O O 0.0106 0.0060 'International Tables Vol C Tables 4.2.6.8 and 6.1.1.4'

loop_
_geom_angle_atom_site_label_1
_geom_angle_atom_site_label_2
_geom_angle_atom_site_label_3
_geom_angle_site_symmetry_1
_geom_angle_site_symmetry_3
_geom_angle
_geom_angle_publ_flag
C7 C6 C5 . . 120.1(2) ?
C7 C6 H6 . . 119.9 ?
C5 C6 H6 . . 119.9 ?
N1 C5 C6 . . 123.1(2) ?
N1 C5 C4 . . 119.1(2) ?
C6 C5 C4 . . 117.7(2) ?
C5 N1 C8 . . 127.2(2) ?
C5 N1 H1 . . 111(2) ?
C8 N1 H1 . . 122(2) ?
C9 C8 C13 . . 120.6(2) ?
C9 C8 N1 . . 120.7(2) ?
C13 C8 N1 . . 118.5(2) ?
C3 C4 C5 . . 120.8(3) ?
C3 C4 H4 . . 119.6 ?
C5 C4 H4 . . 119.6 ?
C4 C3 C2 . . 121.0(3) ?
C4 C3 H3 . . 119.5 ?
C2 C3 H3 . . 119.5 ?
C7 C2 C3 . . 118.0(2) ?
C7 C2 C1 . . 119.3(3) ?
C3 C2 C1 . . 122.7(3) ?
C12 C13 C8 . . 117.3(3) ?
C12 C13 C14 . . 121.7(3) ?
C8 C13 C14 . . 121.1(2) ?
O1 C1 C2 . . 125.5(4) ?
O1 C1 H1A . . 113.4(19) ?
C2 C1 H1A . . 121.0(19) ?
C6 C7 C2 . . 122.2(3) ?
C6 C7 H7 . . 118.9 ?
C2 C7 H7 . . 118.9 ?
C10 C9 C8 . . 119.8(3) ?
C10 C9 H9 . . 120.1 ?
C8 C9 H9 . . 120.1 ?
C13 C14 H14A . . 109.5 ?
C13 C14 H14B . . 109.5 ?
H14A C14 H14B . . 109.5 ?
C13 C14 H14C . . 109.5 ?
H14A C14 H14C . . 109.5 ?
H14B C14 H14C . . 109.5 ?
C11 C12 C13 . . 122.5(3) ?
C11 C12 H12 . . 118.7 ?
C13 C12 H12 . . 118.7 ?
C11 C10 C9 . . 120.2(3) ?
C11 C10 H10 . . 119.9 ?
C9 C10 H10 . . 119.9 ?
C12 C11 C10 . . 119.6(3) ?
C12 C11 H11 . . 120.2 ?
C10 C11 H11 . . 120.2 ?

loop_
_geom_bond_atom_site_label_1
_geom_bond_atom_site_label_2
_geom_bond_site_symmetry_2
_geom_bond_distance
_geom_bond_publ_flag
C6 C7 . 1.386(4) ?
C6 C5 . 1.412(4) ?
C6 H6 . 0.9300 ?
C5 N1 . 1.381(3) ?
C5 C4 . 1.421(4) ?
N1 C8 . 1.429(4) ?
N1 H1 . 0.80(4) ?
C8 C9 . 1.403(4) ?
C8 C13 . 1.415(4) ?
C4 C3 . 1.383(4) ?
C4 H4 . 0.9300 ?
C3 C2 . 1.403(4) ?
C3 H3 . 0.9300 ?
C2 C7 . 1.391(4) ?
C2 C1 . 1.481(4) ?
C13 C12 . 1.393(4) ?
C13 C14 . 1.516(5) ?
O1 C1 . 1.207(5) ?
C1 H1A . 0.97(4) ?
C7 H7 . 0.9300 ?
C9 C10 . 1.390(5) ?
C9 H9 . 0.9300 ?
C14 H14A . 0.9600 ?
C14 H14B . 0.9600 ?
C14 H14C . 0.9600 ?
C12 C11 . 1.381(6) ?
C12 H12 . 0.9300 ?
C10 C11 . 1.386(6) ?
C10 H10 . 0.9300 ?
C11 H11 . 0.9300 ?

loop_
_geom_hbond_atom_site_label_D
_geom_hbond_atom_site_label_H
_geom_hbond_atom_site_label_A
_geom_hbond_site_symmetry_A
_geom_hbond_distance_DH
_geom_hbond_distance_HA
_geom_hbond_distance_DA
_geom_hbond_angle_DHA
C14 H14A N1 1 0.96 2.40 2.880(6) 110
N1 H1 O1 3_465 0.79(4) 2.32(4) 3.099(5) 171(3)
C14 H14A O1 3_465 0.96 2.48 3.334(6) 148
C9 H9 Cg1 2_774 0.93 2.95 3.603(5) 128

loop_
_cod_related_entry_id
_cod_related_entry_database
_cod_related_entry_code
1 ChemSpider 30656304
